data_7100389
loop_
_publ_author_name
'Ch. Elschenbroich'
'Olaf Burghaus'
'Klaus Harms'
'Olav Schiemann'

_publ_section_title
;
1,2,4,5-Tetra([5]trovacenyl)benzene: an organometallic
tetraradical displaying pronounced electro- and magnetocommunication
;
_journal_name_full 'Chemical Communications'
_journal_paper_doi 10.1039/b418831b
_journal_year 2005
_chemical_formula_sum 'C68 H62 V4'
_chemical_formula_weight 1082.94
_space_group_IT_number 15
_symmetry_cell_setting monoclinic
_symmetry_space_group_name_Hall '-C 2yc'
_symmetry_space_group_name_H-M 'C 1 2/c 1'
_cell_angle_alpha 90
_cell_angle_beta 99.100(10)
_cell_angle_gamma 90
_cell_formula_units_Z 4
_cell_length_a 23.920(2)
_cell_length_b 20.333(2)
_cell_length_c 10.9440(10)
_cell_measurement_temperature 193(2)
_cell_volume 5255.8(8)
_diffrn_ambient_temperature 193(2)
_exptl_crystal_density_diffrn 1.369
_cod_depositor_comments
;
The following automatic conversions were performed:
'_symmetry_cell_setting' value 'Monoclinic' changed to 'monoclinic'
according to '/home/saulius/struct/CIF-dictionaries/cif_core.dic'
dictionary named 'cif_core.dic' version 2.4.1 from 2010-06-29.

Automatic conversion script
Id: cif_fix_enum 1527 2010-12-29 10:47:43Z saulius 
;
_cod_original_sg_symbol_H-M 'C 2/c'
_cod_database_code 7100389

loop_
_symmetry_equiv_pos_as_xyz
'x, y, z'
'-x, y, -z+1/2'
'x+1/2, y+1/2, z'
'-x+1/2, y+1/2, -z+1/2'
'-x, -y, -z'
'x, -y, z-1/2'
'-x+1/2, -y+1/2, -z'
'x+1/2, -y+1/2, z-1/2'

loop_
_atom_site_label
_atom_site_type_symbol
_atom_site_fract_x
_atom_site_fract_y
_atom_site_fract_z
_atom_site_U_iso_or_equiv
_atom_site_adp_type
_atom_site_occupancy
_atom_site_calc_flag
_atom_site_refinement_flags
_atom_site_disorder_assembly
_atom_site_disorder_group
V V 0.63248(4) 0.41467(6) 0.19389(9) 0.0387(3) Uani 1 d . . .
C1 C 0.6055(3) 0.3246(3) 0.2975(5) 0.0349(14) Uani 1 d . . .
C2 C 0.6159(3) 0.3778(3) 0.3809(5) 0.0399(16) Uani 1 d . . .
H2 H 0.5889 0.3978 0.4241 0.048 Uiso 1 calc R . .
C3 C 0.6734(3) 0.3964(3) 0.3891(5) 0.0419(16) Uani 1 d . . .
H3 H 0.6915 0.4312 0.438 0.05 Uiso 1 calc R . .
C4 C 0.6995(3) 0.3540(3) 0.3114(6) 0.0419(15) Uani 1 d . . .
H4 H 0.7381 0.3544 0.3002 0.05 Uiso 1 calc R . .
C5 C 0.6568(3) 0.3110(3) 0.2543(6) 0.0386(15) Uani 1 d . . .
H5 H 0.6619 0.2779 0.1956 0.046 Uiso 1 calc R . .
C6 C 0.5974(5) 0.5144(4) 0.1840(8) 0.076(3) Uani 1 d . . .
H6 H 0.5823 0.5443 0.2371 0.092 Uiso 1 calc R . .
C7 C 0.6542(5) 0.5184(4) 0.1838(8) 0.076(3) Uani 1 d . . .
H7 H 0.6732 0.5515 0.2358 0.091 Uiso 1 calc R . .
C8 C 0.6881(4) 0.4820(5) 0.1203(8) 0.070(2) Uani 1 d . . .
H8 H 0.7272 0.493 0.1372 0.084 Uiso 1 calc R . .
C9 C 0.6750(4) 0.4319(4) 0.0355(8) 0.074(2) Uani 1 d . . .
H9 H 0.7057 0.4139 0.0012 0.089 Uiso 1 calc R . .
C10 C 0.6213(6) 0.4044(4) -0.0060(6) 0.086(3) Uani 1 d . . .
H10 H 0.6198 0.3701 -0.0655 0.104 Uiso 1 calc R . .
C11 C 0.5691(5) 0.4222(5) 0.0312(8) 0.095(3) Uani 1 d . . .
H11 H 0.5369 0.3977 -0.0051 0.114 Uiso 1 calc R . .
C12 C 0.5588(4) 0.4722(5) 0.1160(10) 0.084(3) Uani 1 d . . .
H12 H 0.5205 0.4772 0.1276 0.101 Uiso 1 calc R . .
C13 C 0.5512(2) 0.2863(2) 0.2726(5) 0.0310(13) Uani 1 d . . .
C14 C 0.5 0.3183(4) 0.25 0.037(2) Uani 1 d S . .
H14 H 0.5 0.3668 0.25 0.045 Uiso 1 d SR . .
V' V 0.62451(5) 0.08792(5) 0.43042(10) 0.0360(3) Uani 1 d . . .
C1' C 0.6043(3) 0.1793(3) 0.3051(5) 0.0353(14) Uani 1 d . . .
C2' C 0.6519(3) 0.1925(3) 0.4011(6) 0.0394(15) Uani 1 d . . .
H2' H 0.6531 0.2248 0.4643 0.047 Uiso 1 calc R . .
C3' C 0.6969(3) 0.1486(3) 0.3846(6) 0.0422(15) Uani 1 d . . .
H3' H 0.7333 0.1472 0.4341 0.051 Uiso 1 calc R . .
C4' C 0.6780(3) 0.1080(3) 0.2825(6) 0.0430(16) Uani 1 d . . .
H4' H 0.6994 0.0745 0.2511 0.052 Uiso 1 calc R . .
C5' C 0.6213(3) 0.1257(3) 0.2342(6) 0.0399(16) Uani 1 d . . .
H5' H 0.5984 0.1052 0.1659 0.048 Uiso 1 calc R . .
C6' C 0.5913(5) -0.0107(4) 0.4052(8) 0.070(3) Uani 1 d . . .
H6' H 0.5827 -0.041 0.3388 0.084 Uiso 1 calc R . .
C7' C 0.6466(6) -0.0141(5) 0.4703(13) 0.097(4) Uani 1 d . . .
H7' H 0.67 -0.0472 0.4438 0.116 Uiso 1 calc R . .
C8' C 0.6720(4) 0.0252(7) 0.5700(12) 0.098(4) Uani 1 d . . .
H8' H 0.7106 0.0163 0.6007 0.118 Uiso 1 calc R . .
C9' C 0.6467(5) 0.0762(6) 0.6295(7) 0.086(3) Uani 1 d . . .
H9' H 0.6705 0.0975 0.6956 0.104 Uiso 1 calc R . .
C10' C 0.5914(5) 0.0994(4) 0.6040(8) 0.079(3) Uani 1 d . . .
H10' H 0.5822 0.1333 0.6571 0.094 Uiso 1 calc R . .
C11' C 0.5472(3) 0.0798(4) 0.5107(7) 0.0611(19) Uani 1 d . . .
H11' H 0.5128 0.1036 0.5069 0.073 Uiso 1 calc R . .
C12' C 0.5474(3) 0.0307(4) 0.4242(7) 0.060(2) Uani 1 d . . .
H12' H 0.5126 0.0243 0.37 0.072 Uiso 1 calc R . .
C13' C 0.5516(2) 0.2170(3) 0.2772(5) 0.0324(13) Uani 1 d . . .
C14' C 0.5 0.1842(4) 0.25 0.0317(18) Uani 1 d S . .
H14' H 0.5 0.135 0.25 0.038 Uiso 1 d SR . .
C101 C 0.5989(5) 0.2337(4) 0.8527(9) 0.082(3) Uani 1 d . . .
H101 H 0.5634 0.2242 0.877 0.098 Uiso 0.373(15) calc PR A 2
C102 C 0.6027(4) 0.2735(4) 0.7555(8) 0.083(3) Uani 1 d . . .
H102 H 0.5686 0.2905 0.7103 0.099 Uiso 0.627(15) calc PR A 1
C103 C 0.6516(7) 0.2904(5) 0.7188(10) 0.106(4) Uani 1 d . . .
H103 H 0.6527 0.32 0.652 0.128 Uiso 1 calc R . .
C104 C 0.6983(7) 0.2640(6) 0.7798(14) 0.144(6) Uani 1 d . . .
H104 H 0.7333 0.2748 0.7541 0.173 Uiso 1 calc R . .
C105 C 0.6992(5) 0.2244(6) 0.8723(11) 0.108(3) Uani 1 d . . .
H105 H 0.7346 0.207 0.9102 0.129 Uiso 1 calc R . .
C106 C 0.6510(6) 0.2061(4) 0.9189(9) 0.097(4) Uani 1 d . . .
H106 H 0.6519 0.1778 0.9883 0.117 Uiso 1 calc R . .
C107 C 0.5541(7) 0.2137(9) 0.9205(16) 0.131(8) Uani 0.627(15) d P A 1
H10A H 0.5198 0.2393 0.8915 0.197 Uiso 0.627(15) calc PR A 1
H10B H 0.5661 0.2217 1.0091 0.197 Uiso 0.627(15) calc PR A 1
H10C H 0.5461 0.1668 0.9065 0.197 Uiso 0.627(15) calc PR A 1
C108 C 0.5656(12) 0.3042(11) 0.639(2) 0.097(11) Uani 0.373(15) d P A 2
H10D H 0.5846 0.3433 0.6133 0.145 Uiso 0.373(15) calc PR A 2
H10E H 0.5286 0.3166 0.6599 0.145 Uiso 0.373(15) calc PR A 2
H10F H 0.5604 0.272 0.572 0.145 Uiso 0.373(15) calc PR A 2

loop_
_atom_site_aniso_label
_atom_site_aniso_U_11
_atom_site_aniso_U_22
_atom_site_aniso_U_33
_atom_site_aniso_U_23
_atom_site_aniso_U_13
_atom_site_aniso_U_12
V 0.0466(7) 0.0349(6) 0.0351(6) 0.0036(5) 0.0079(5) -0.0040(6)
C1 0.040(4) 0.034(3) 0.032(3) 0.001(3) 0.009(3) 0.000(3)
C2 0.050(4) 0.038(4) 0.032(3) 0.001(3) 0.009(3) -0.002(3)
C3 0.043(4) 0.044(4) 0.035(3) 0.001(3) -0.002(3) -0.010(3)
C4 0.028(3) 0.043(4) 0.054(4) 0.005(3) 0.003(3) -0.011(3)
C5 0.037(4) 0.036(3) 0.043(4) 0.003(3) 0.006(3) 0.006(3)
C6 0.127(9) 0.042(5) 0.060(6) 0.003(4) 0.016(6) 0.024(6)
C7 0.113(9) 0.043(5) 0.070(6) 0.002(4) 0.008(6) -0.023(6)
C8 0.068(6) 0.079(6) 0.063(6) 0.033(5) 0.011(5) -0.019(5)
C9 0.091(7) 0.080(6) 0.061(5) 0.021(5) 0.041(5) 0.020(5)
C10 0.174(10) 0.053(5) 0.030(4) -0.004(4) 0.009(6) -0.011(7)
C11 0.104(8) 0.105(8) 0.058(5) 0.044(6) -0.045(5) -0.033(7)
C12 0.079(7) 0.091(7) 0.084(7) 0.049(6) 0.018(6) 0.028(6)
C13 0.033(3) 0.030(3) 0.033(3) -0.002(2) 0.012(3) -0.006(3)
C14 0.033(5) 0.030(4) 0.052(5) 0 0.016(4) 0
V' 0.0404(6) 0.0341(5) 0.0349(6) 0.0049(6) 0.0101(4) -0.0019(6)
C1' 0.041(4) 0.030(3) 0.037(3) 0.003(3) 0.013(3) 0.001(3)
C2' 0.048(4) 0.028(3) 0.043(4) 0.006(3) 0.010(3) -0.004(3)
C3' 0.032(4) 0.049(4) 0.045(4) 0.012(3) 0.004(3) -0.004(3)
C4' 0.045(4) 0.042(4) 0.045(4) 0.010(3) 0.016(3) 0.013(3)
C5' 0.040(4) 0.047(4) 0.033(4) 0.002(3) 0.009(3) -0.004(3)
C6' 0.117(9) 0.048(5) 0.057(5) -0.005(4) 0.049(5) -0.021(6)
C7' 0.108(9) 0.044(5) 0.160(12) 0.058(6) 0.088(9) 0.038(6)
C8' 0.051(6) 0.123(10) 0.120(10) 0.094(8) 0.010(6) -0.002(7)
C9' 0.094(8) 0.111(9) 0.047(5) 0.031(5) -0.011(5) -0.054(7)
C10' 0.130(9) 0.066(6) 0.053(5) -0.007(4) 0.055(6) -0.033(6)
C11' 0.060(5) 0.058(5) 0.073(5) 0.011(4) 0.035(4) 0.000(4)
C12' 0.055(5) 0.068(5) 0.056(5) 0.016(4) 0.007(4) -0.025(4)
C13' 0.031(3) 0.032(3) 0.036(3) -0.001(2) 0.012(3) 0.004(3)
C14' 0.028(5) 0.029(4) 0.038(5) 0 0.007(4) 0
C101 0.110(8) 0.064(6) 0.081(7) -0.015(5) 0.046(6) -0.024(6)
C102 0.099(8) 0.078(6) 0.070(6) 0.007(5) 0.009(5) -0.018(6)
C103 0.190(14) 0.059(7) 0.082(8) -0.020(5) 0.060(9) -0.026(8)
C104 0.186(16) 0.091(9) 0.175(15) 0.030(9) 0.089(12) 0.032(9)
C105 0.113(10) 0.091(8) 0.118(10) 0.003(7) 0.014(8) 0.011(7)
C106 0.189(13) 0.048(5) 0.059(6) -0.011(4) 0.031(8) 0.000(7)
C107 0.108(15) 0.174(19) 0.117(16) 0.011(13) 0.033(12) -0.025(13)
C108 0.16(3) 0.066(16) 0.063(16) 0.036(12) 0.022(16) 0.016(16)

loop_
_geom_bond_atom_site_label_1
_geom_bond_atom_site_label_2
_geom_bond_distance
_geom_bond_site_symmetry_2
_geom_bond_publ_flag
V C8 2.153(7) . ?
V C11 2.153(7) . ?
V C10 2.172(7) . ?
V C9 2.172(7) . ?
V C12 2.174(9) . ?
V C7 2.178(8) . ?
V C6 2.192(8) . ?
V C3 2.235(6) . ?
V C4 2.258(6) . ?
V C5 2.258(6) . ?
V C2 2.272(6) . ?
V C1 2.300(6) . ?
C1 C5 1.410(8) . ?
C1 C2 1.413(8) . ?
C1 C13 1.502(8) . ?
C2 C3 1.415(8) . ?
C3 C4 1.423(8) . ?
C4 C5 1.413(8) . ?
C6 C7 1.363(12) . ?
C6 C12 1.389(13) . ?
C7 C8 1.366(12) . ?
C8 C9 1.381(12) . ?
C9 C10 1.409(13) . ?
C10 C11 1.420(13) . ?
C11 C12 1.423(14) . ?
C13 C14 1.375(7) . ?
C13 C13' 1.411(7) . ?
C14 C13 1.375(7) 2_655 ?
V' C6' 2.159(8) . ?
V' C7' 2.168(8) . ?
V' C8' 2.168(8) . ?
V' C9' 2.173(8) . ?
V' C12' 2.173(7) . ?
V' C11' 2.176(6) . ?
V' C10' 2.183(7) . ?
V' C3' 2.247(6) . ?
V' C4' 2.254(6) . ?
V' C2' 2.263(5) . ?
V' C5' 2.270(6) . ?
V' C1' 2.314(6) . ?
C1' C5' 1.434(8) . ?
C1' C2' 1.448(8) . ?
C1' C13' 1.465(8) . ?
C2' C3' 1.430(8) . ?
C3' C4' 1.405(8) . ?
C4' C5' 1.421(8) . ?
C6' C12' 1.388(12) . ?
C6' C7' 1.401(13) . ?
C7' C8' 1.411(15) . ?
C8' C9' 1.411(14) . ?
C9' C10' 1.389(13) . ?
C10' C11' 1.406(11) . ?
C11' C12' 1.377(10) . ?
C13' C14' 1.393(7) . ?
C14' C13' 1.393(6) 2_655 ?
C101 C102 1.350(11) . ?
C101 C106 1.451(13) . ?
C101 C107 1.456(17) . ?
C102 C103 1.341(13) . ?
C102 C108 1.56(2) . ?
C103 C104 1.322(16) . ?
C104 C105 1.291(14) . ?
C105 C106 1.385(13) . ?
